data_4347504
loop_
_publ_author_name
'Jiao, Jingjing'
'Liu, Huimin'
'Bai, Dongjie'
'He, Yabing'

_publ_section_title
;
 A Chemically Cross-Linked NbO-Type Metal-Organic Framework: Cage or
 Window Partition?
;
_journal_issue 8
_journal_name_full 'Inorganic chemistry'
_journal_page_first 3974
_journal_page_last 3979
_journal_paper_doi 10.1021/acs.inorgchem.6b00253
_journal_volume 55
_journal_year 2016
_chemical_formula_sum 'C23.5 H16 Cu2 O11'
_chemical_formula_weight 601.44
_space_group_IT_number 166
_space_group_name_Hall '-R 3 2"'
_space_group_name_H-M_alt 'R -3 m :H'
_symmetry_cell_setting trigonal
_symmetry_space_group_name_H-M 'R -3 m :H'
_atom_sites_solution_hydrogens geom
_atom_sites_solution_primary direct
_atom_sites_solution_secondary difmap
_audit_creation_method SHELXL-97
_cell_angle_alpha 90.00
_cell_angle_beta 90.00
_cell_angle_gamma 120.00
_cell_formula_units_Z 9
_cell_length_a 18.6567(5)
_cell_length_b 18.6567(5)
_cell_length_c 38.6198(13)
_cell_measurement_reflns_used 25108
_cell_measurement_temperature 293(2)
_cell_measurement_theta_max 73.89
_cell_measurement_theta_min 0.99
_cell_volume 11641.5(6)
_computing_cell_refinement 'Bruker SMART'
_computing_data_collection 'Bruker SMART'
_computing_data_reduction 'Bruker SAINT'
_computing_molecular_graphics 'Bruker SHELXTL'
_computing_publication_material 'Bruker SHELXTL'
_computing_structure_refinement 'SHELXL-97 (Sheldrick, 1997)'
_computing_structure_solution 'SHELXS-97 (Sheldrick, 1990)'
_diffrn_ambient_temperature 293(2)
_diffrn_measured_fraction_theta_full 0.990
_diffrn_measured_fraction_theta_max 0.990
_diffrn_measurement_device_type 'Bruker SMART APEX II CCD area detector'
_diffrn_measurement_method 'phi and omega scans'
_diffrn_radiation_monochromator graphite
_diffrn_radiation_source 'fine-focus sealed tube'
_diffrn_radiation_type CuK\a
_diffrn_radiation_wavelength 1.54178
_diffrn_reflns_av_R_equivalents 0.0681
_diffrn_reflns_av_sigmaI/netI 0.0324
_diffrn_reflns_limit_h_max 21
_diffrn_reflns_limit_h_min -22
_diffrn_reflns_limit_k_max 23
_diffrn_reflns_limit_k_min -17
_diffrn_reflns_limit_l_max 47
_diffrn_reflns_limit_l_min -41
_diffrn_reflns_number 25108
_diffrn_reflns_theta_full 73.93
_diffrn_reflns_theta_max 73.93
_diffrn_reflns_theta_min 3.57
_exptl_absorpt_coefficient_mu 1.268
_exptl_absorpt_correction_T_max 0.8836
_exptl_absorpt_correction_T_min 0.7339
_exptl_absorpt_correction_type multi-scan
_exptl_absorpt_process_details sadabs
_exptl_crystal_colour BLUE
_exptl_crystal_density_diffrn 0.772
_exptl_crystal_density_method 'not measured'
_exptl_crystal_description BLOCK
_exptl_crystal_F_000 2727
_exptl_crystal_size_max 0.26
_exptl_crystal_size_mid 0.21
_exptl_crystal_size_min 0.10
_platon_squeeze_details
;
;
_refine_diff_density_max 1.545
_refine_diff_density_min -0.432
_refine_diff_density_rms 0.097
_refine_ls_extinction_method none
_refine_ls_goodness_of_fit_ref 1.016
_refine_ls_hydrogen_treatment mixed
_refine_ls_matrix_type full
_refine_ls_number_parameters 136
_refine_ls_number_reflns 2852
_refine_ls_number_restraints 42
_refine_ls_restrained_S_all 1.018
_refine_ls_R_factor_all 0.0891
_refine_ls_R_factor_gt 0.0736
_refine_ls_shift/su_max 0.001
_refine_ls_shift/su_mean 0.000
_refine_ls_structure_factor_coef Fsqd
_refine_ls_weighting_details 'calc w=1/[\s^2^(Fo^2^)+(0.1746P)^2^+0.0000P] where P=(Fo^2^+2Fc^2^)/3'
_refine_ls_weighting_scheme calc
_refine_ls_wR_factor_gt 0.2188
_refine_ls_wR_factor_ref 0.2343
_reflns_number_gt 2140
_reflns_number_total 2852
_reflns_threshold_expression >2sigma(I)
_cod_data_source_file ic6b00253_si_002.cif
_cod_data_source_block d
_cod_depositor_comments
;
The following automatic conversions were performed:

data item '_exptl_absorpt_correction_type' value 'MULTI-SCAN' was
changed to 'multi-scan' in accordance with the
/home/saulius/struct/COD-crude-data/automatic-downloads/DataCite-retrospective/ACS/depositions/lib/dictionaries/cif_core.dic
dictionary named 'cif_core.dic' version 2.4.2 last updated on
2011-04-26.

Automatic conversion script
Id: cif_fix_values 6909 2019-04-08 15:41:33Z antanas 
;
_cod_original_sg_symbol_H-M R-3m
_cod_original_formula_sum 'C23.50 H16 Cu2 O11'
_cod_database_code 4347504

loop_
_symmetry_equiv_pos_as_xyz
'x, y, z'
'-y, x-y, z'
'-x+y, -x, z'
'y, x, -z'
'-x, -x+y, -z'
'x-y, -y, -z'
'x+2/3, y+1/3, z+1/3'
'-y+2/3, x-y+1/3, z+1/3'
'-x+y+2/3, -x+1/3, z+1/3'
'y+2/3, x+1/3, -z+1/3'
'-x+2/3, -x+y+1/3, -z+1/3'
'x-y+2/3, -y+1/3, -z+1/3'
'x+1/3, y+2/3, z+2/3'
'-y+1/3, x-y+2/3, z+2/3'
'-x+y+1/3, -x+2/3, z+2/3'
'y+1/3, x+2/3, -z+2/3'
'-x+1/3, -x+y+2/3, -z+2/3'
'x-y+1/3, -y+2/3, -z+2/3'
'-x, -y, -z'
'y, -x+y, -z'
'x-y, x, -z'
'-y, -x, z'
'x, x-y, z'
'-x+y, y, z'
'-x+2/3, -y+1/3, -z+1/3'
'y+2/3, -x+y+1/3, -z+1/3'
'x-y+2/3, x+1/3, -z+1/3'
'-y+2/3, -x+1/3, z+1/3'
'x+2/3, x-y+1/3, z+1/3'
'-x+y+2/3, y+1/3, z+1/3'
'-x+1/3, -y+2/3, -z+2/3'
'y+1/3, -x+y+2/3, -z+2/3'
'x-y+1/3, x+2/3, -z+2/3'
'-y+1/3, -x+2/3, z+2/3'
'x+1/3, x-y+2/3, z+2/3'
'-x+y+1/3, y+2/3, z+2/3'

loop_
_atom_site_label
_atom_site_type_symbol
_atom_site_fract_x
_atom_site_fract_y
_atom_site_fract_z
_atom_site_U_iso_or_equiv
_atom_site_adp_type
_atom_site_occupancy
_atom_site_symmetry_multiplicity
_atom_site_calc_flag
_atom_site_refinement_flags
Cu1 Cu 0.523231(19) 0.476769(19) -0.027625(16) 0.0450(3) Uani 1 2 d S
O1 O 0.4816(2) 0.37205(17) -0.00319(6) 0.0619(7) Uani 1 1 d .
O2 O 0.4421(2) 0.41131(18) 0.04408(7) 0.0664(8) Uani 1 1 d .
O3 O 0.4510(11) 0.3188(10) 0.1467(5) 0.122(6) Uani 0.25 1 d PDU
O1W O 0.5591(2) 0.4409(2) -0.07461(13) 0.114(2) Uani 1 2 d S
C1 C 0.4533(3) 0.3610(2) 0.02721(9) 0.0533(8) Uani 1 1 d .
C2 C 0.4469(4) 0.2234(2) 0.02737(13) 0.0586(13) Uani 1 2 d S
H2 H 0.4668 0.2334 0.0048 0.070 Uiso 1 2 calc SR
C3 C 0.4320(3) 0.2800(2) 0.04422(9) 0.0584(10) Uani 1 1 d .
C4 C 0.4017(4) 0.2648(3) 0.07810(10) 0.0722(13) Uani 1 1 d .
H4 H 0.3907 0.3025 0.0892 0.087 Uiso 1 1 calc R
C5 C 0.3880(5) 0.1940(3) 0.09515(15) 0.081(2) Uani 1 2 d SD
C6 C 0.3739(10) 0.1869(5) 0.1328(4) 0.053(5) Uani 0.50 2 d SPD
C7 C 0.4056(9) 0.2534(8) 0.1554(5) 0.071(8) Uani 0.25 1 d PD
C8 C 0.3873(17) 0.2405(11) 0.1905(5) 0.076(9) Uani 0.25 1 d PD
H8A H 0.4173 0.2842 0.2069 0.091 Uiso 0.25 1 d PR
C9 C 0.3265(11) 0.1632(6) 0.2018(5) 0.060(5) Uani 0.50 2 d SPD
C10 C 0.2927(14) 0.0998(10) 0.1786(5) 0.071(6) Uani 0.25 1 d PD
H10A H 0.2550 0.0451 0.1869 0.085 Uiso 0.25 1 d PR
C11 C 0.3112(16) 0.1118(11) 0.1437(5) 0.071(6) Uani 0.25 1 d PD
H11A H 0.2811 0.0680 0.1273 0.085 Uiso 0.25 1 d PR
C12 C 0.5093(13) 0.4024(12) 0.1657(8) 0.154(9) Uani 0.25 1 d PDU
H12A H 0.5606 0.4052 0.1725 0.184 Uiso 0.25 1 calc PR
H12B H 0.4826 0.4084 0.1861 0.184 Uiso 0.25 1 calc PR
C13 C 0.5264(15) 0.4736(15) 0.1374(13) 0.144(10) Uani 0.25 2 d SPDU
H13A H 0.5361 0.4639 0.1136 0.173 Uiso 0.25 2 calc SPR
H13B H 0.4966 0.5034 0.1400 0.173 Uiso 0.25 2 calc SPR

loop_
_atom_site_aniso_label
_atom_site_aniso_U_11
_atom_site_aniso_U_22
_atom_site_aniso_U_33
_atom_site_aniso_U_23
_atom_site_aniso_U_13
_atom_site_aniso_U_12
Cu1 0.0573(4) 0.0573(4) 0.0344(4) -0.00034(12) 0.00034(12) 0.0391(4)
O1 0.097(2) 0.0579(15) 0.0454(13) 0.0098(11) 0.0168(13) 0.0502(15)
O2 0.103(2) 0.0643(16) 0.0522(14) 0.0140(13) 0.0194(15) 0.0571(17)
O3 0.122(9) 0.128(8) 0.101(8) 0.005(7) 0.029(7) 0.052(7)
O1W 0.148(4) 0.148(4) 0.069(3) -0.0239(16) 0.0239(16) 0.089(5)
C1 0.074(2) 0.055(2) 0.0447(16) 0.0059(15) 0.0052(16) 0.0428(19)
C2 0.086(4) 0.0570(19) 0.042(2) 0.0058(13) 0.012(3) 0.0432(19)
C3 0.089(3) 0.055(2) 0.0440(17) 0.0090(16) 0.0133(18) 0.046(2)
C4 0.123(4) 0.067(2) 0.050(2) 0.0094(18) 0.025(2) 0.065(3)
C5 0.144(7) 0.078(3) 0.045(3) 0.0164(18) 0.033(4) 0.072(3)
C6 0.072(12) 0.048(5) 0.046(7) 0.018(4) 0.036(8) 0.036(6)
C7 0.084(17) 0.025(8) 0.085(13) 0.012(8) 0.058(12) 0.012(9)
C8 0.13(3) 0.047(11) 0.042(8) 0.017(8) 0.024(12) 0.033(13)
C9 0.071(13) 0.065(7) 0.044(7) 0.012(4) 0.023(8) 0.036(7)
C10 0.076(14) 0.040(8) 0.079(12) 0.024(8) 0.055(12) 0.016(8)
C11 0.076(14) 0.040(8) 0.079(12) 0.024(8) 0.055(12) 0.016(8)
C12 0.159(13) 0.146(11) 0.154(12) -0.013(7) -0.002(9) 0.075(8)
C13 0.141(9) 0.141(9) 0.150(14) -0.006(6) 0.006(6) 0.070(9)

loop_
_atom_type_symbol
_atom_type_description
_atom_type_scat_dispersion_real
_atom_type_scat_dispersion_imag
_atom_type_scat_source
C C 0.0181 0.0091 'International Tables Vol C Tables 4.2.6.8 and 6.1.1.4'
H H 0.0000 0.0000 'International Tables Vol C Tables 4.2.6.8 and 6.1.1.4'
Cu Cu -1.9646 0.5888 'International Tables Vol C Tables 4.2.6.8 and 6.1.1.4'
O O 0.0492 0.0322 'International Tables Vol C Tables 4.2.6.8 and 6.1.1.4'

loop_
_geom_angle_atom_site_label_1
_geom_angle_atom_site_label_2
_geom_angle_atom_site_label_3
_geom_angle
_geom_angle_site_symmetry_1
_geom_angle_site_symmetry_3
O1 Cu1 O1 88.98(19) . 22_665
O1 Cu1 O2 90.08(14) . 4
O1 Cu1 O2 168.73(11) 22_665 4
O1 Cu1 O2 168.73(11) . 19_665
O1 Cu1 O2 90.08(14) 22_665 19_665
O2 Cu1 O2 88.6(2) 4 19_665
O1 Cu1 O1W 97.28(15) . .
O1 Cu1 O1W 97.28(15) 22_665 .
O2 Cu1 O1W 93.98(16) 4 .
O2 Cu1 O1W 93.98(16) 19_665 .
O1 Cu1 Cu1 84.55(8) . 19_665
O1 Cu1 Cu1 84.55(8) 22_665 19_665
O2 Cu1 Cu1 84.18(8) 4 19_665
O2 Cu1 Cu1 84.18(8) 19_665 19_665
O1W Cu1 Cu1 177.4(2) . 19_665
C1 O1 Cu1 122.6(2) . .
C1 O2 Cu1 123.0(2) . 19_665
C7 O3 C10 13.3(16) . 25
C7 O3 C12 134.8(19) . .
C10 O3 C12 138.9(16) 25 .
O2 C1 O1 125.4(3) . .
O2 C1 C3 118.0(3) . .
O1 C1 C3 116.6(3) . .
C3 C2 C3 119.7(5) . 23
C3 C2 H2 120.1 . .
C3 C2 H2 120.1 23 .
C2 C3 C4 120.1(4) . .
C2 C3 C1 120.5(3) . .
C4 C3 C1 119.2(3) . .
C5 C4 C3 120.2(4) . .
C5 C4 H4 119.9 . .
C3 C4 H4 119.9 . .
C4 C5 C4 119.6(5) . 23
C4 C5 C6 119.7(3) . .
C4 C5 C6 119.7(3) 23 .
C4 C5 C9 119.7(3) . 25
C4 C5 C9 119.7(3) 23 25
C6 C5 C9 19.9(9) . 25
C9 C6 C10 94(2) 25 25
C9 C6 C10 94(2) 25 11
C10 C6 C10 91(3) 25 11
C9 C6 C11 45(2) 25 23
C10 C6 C11 50(2) 25 23
C10 C6 C11 102.4(14) 11 23
C9 C6 C11 45(2) 25 .
C10 C6 C11 102.4(14) 25 .
C10 C6 C11 50(2) 11 .
C11 C6 C11 73(3) 23 .
C9 C6 C7 115(2) 25 .
C10 C6 C7 21.7(14) 25 .
C10 C6 C7 92.6(15) 11 .
C11 C6 C7 70.9(14) 23 .
C11 C6 C7 119.2(10) . .
C9 C6 C7 115(2) 25 23
C10 C6 C7 92.6(15) 25 23
C10 C6 C7 21.7(14) 11 23
C11 C6 C7 119.2(10) 23 23
C11 C6 C7 70.9(14) . 23
C7 C6 C7 85.9(14) . 23
C9 C6 C5 94(3) 25 .
C10 C6 C5 133.6(12) 25 .
C10 C6 C5 133.6(12) 11 .
C11 C6 C5 114.7(10) 23 .
C11 C6 C5 114.7(10) . .
C7 C6 C5 124.5(9) . .
C7 C6 C5 124.5(9) 23 .
C9 C6 C8 34.3(16) 25 11
C10 C6 C8 60.3(14) 25 11
C10 C6 C8 101.4(16) 11 11
C11 C6 C8 10(2) 23 11
C11 C6 C8 66.2(12) . 11
C7 C6 C8 81.2(14) . 11
C7 C6 C8 120.6(11) 23 11
C5 C6 C8 110.1(13) . 11
C9 C6 C8 34.3(16) 25 25
C10 C6 C8 101.4(16) 25 25
C10 C6 C8 60.3(14) 11 25
C11 C6 C8 66.2(12) 23 25
C11 C6 C8 10(2) . 25
C7 C6 C8 120.6(11) . 25
C7 C6 C8 81.2(14) 23 25
C5 C6 C8 110.1(13) . 25
C8 C6 C8 58(2) 11 25
C10 C7 O3 137(4) 25 .
C10 C7 C6 60(3) 25 .
O3 C7 C6 121.9(16) . .
C10 C7 C8 80(4) 25 .
O3 C7 C8 117.7(16) . .
C6 C7 C8 120.2(10) . .
C10 C7 C11 61(3) 25 25
O3 C7 C11 130.4(19) . 25
C6 C7 C11 106.7(12) . 25
C8 C7 C11 19.2(17) . 25
C10 C7 C11 14(4) 25 23
O3 C7 C11 126.1(15) . 23
C6 C7 C11 54.0(10) . 23
C8 C7 C11 94.0(12) . 23
C11 C7 C11 74.8(15) 25 23
C10 C7 C9 43(3) 25 25
O3 C7 C9 129(2) . 25
C6 C7 C9 17.0(7) . 25
C8 C7 C9 111.7(12) . 25
C11 C7 C9 95.3(12) 25 25
C11 C7 C9 37.1(11) 23 25
C10 C7 C7 82(4) 25 23
O3 C7 C7 134.5(9) . 23
C6 C7 C7 47.0(7) . 23
C8 C7 C7 87.1(9) . 23
C11 C7 C7 85.3(13) 25 23
C11 C7 C7 85.4(13) 23 23
C9 C7 C7 56.1(7) 25 23
C10 C7 C10 66(4) 25 11
O3 C7 C10 147.8(15) . 11
C6 C7 C10 40.0(10) . 11
C8 C7 C10 84.7(12) . 11
C11 C7 C10 78.0(13) 25 11
C11 C7 C10 70.1(13) 23 11
C9 C7 C10 44.4(6) 25 11
C7 C7 C10 15.8(9) 23 11
C10 C7 C10 30(4) 25 23
O3 C7 C10 137.6(15) . 23
C6 C7 C10 85.4(10) . 23
C8 C7 C10 51.5(10) . 23
C11 C7 C10 32.4(15) 25 23
C11 C7 C10 42.7(7) 23 23
C9 C7 C10 70.0(12) 25 23
C7 C7 C10 87.8(9) 23 23
C10 C7 C10 74.1(9) 11 23
C11 C8 C9 41(5) 25 .
C11 C8 C10 78(4) 25 25
C9 C8 C10 101.5(14) . 25
C11 C8 C7 99(4) 25 .
C9 C8 C7 119.3(11) . .
C10 C8 C7 21.4(11) 25 .
C11 C8 C10 14(4) 25 23
C9 C8 C10 53.8(9) . 23
C10 C8 C10 64.4(16) 25 23
C7 C8 C10 85.6(12) . 23
C11 C8 C8 84(6) 25 23
C9 C8 C8 50.9(13) . 23
C10 C8 C8 89.7(16) 25 23
C7 C8 C8 92.9(9) . 23
C10 C8 C8 89.8(14) 23 23
C11 C8 C11 67(5) 25 11
C9 C8 C11 36.5(9) . 11
C10 C8 C11 86.2(16) 25 11
C7 C8 C11 95.3(13) . 11
C10 C8 C11 73.3(14) 23 11
C8 C8 C11 16.9(14) 23 11
C11 C8 C6 28(5) 25 25
C9 C8 C6 12.9(8) . 25
C10 C8 C6 94.6(17) 25 25
C7 C8 C6 114.5(13) . 25
C10 C8 C6 41.3(11) 23 25
C8 C8 C6 61.0(10) 23 25
C11 C8 C6 45.0(6) 11 25
C11 C8 H8A 127.1 25 .
C9 C8 H8A 120.3 . .
C10 C8 H8A 136.9 25 .
C7 C8 H8A 120.4 . .
C10 C8 H8A 132.5 23 .
C8 C8 H8A 123.9 23 .
C11 C8 H8A 133.8 11 .
C6 C8 H8A 123.9 25 .
C6 C9 C11 114(3) 25 11
C6 C9 C11 114(3) 25 25
C11 C9 C11 102(3) 11 25
C6 C9 C10 63(2) 25 .
C11 C9 C10 52(2) 11 .
C11 C9 C10 113(2) 25 .
C6 C9 C10 63(2) 25 23
C11 C9 C10 113(2) 11 23
C11 C9 C10 52(2) 25 23
C10 C9 C10 79(2) . 23
C6 C9 C8 133(2) 25 23
C11 C9 C8 19(3) 11 23
C11 C9 C8 92.1(16) 25 23
C10 C9 C8 71.1(14) . 23
C10 C9 C8 118.8(10) 23 23
C6 C9 C8 133(2) 25 .
C11 C9 C8 92.1(16) 11 .
C11 C9 C8 19(3) 25 .
C10 C9 C8 118.8(10) . .
C10 C9 C8 71.1(14) 23 .
C8 C9 C8 78(3) 23 .
C6 C9 C5 66(3) 25 25
C11 C9 C5 127.1(17) 11 25
C11 C9 C5 127.1(17) 25 25
C10 C9 C5 112.5(11) . 25
C10 C9 C5 112.5(11) 23 25
C8 C9 C5 128.1(9) 23 25
C8 C9 C5 128.1(9) . 25
C6 C9 C7 47.9(19) 25 25
C11 C9 C7 67(2) 11 25
C11 C9 C7 118(3) 25 25
C10 C9 C7 15.1(12) . 25
C10 C9 C7 75.3(13) 23 25
C8 C9 C7 85.4(16) 23 25
C8 C9 C7 128.7(13) . 25
C5 C9 C7 100.2(12) 25 25
C6 C9 C7 47.9(19) 25 11
C11 C9 C7 118(3) 11 11
C11 C9 C7 67(2) 25 11
C10 C9 C7 75.3(13) . 11
C10 C9 C7 15.1(12) 23 11
C8 C9 C7 128.7(13) 23 11
C8 C9 C7 85.4(16) . 11
C5 C9 C7 100.2(12) 25 11
C7 C9 C7 67.9(14) 25 11
C7 C10 C11 160(5) 25 11
C7 C10 C6 98(4) 25 25
C11 C10 C6 72(2) 11 25
C7 C10 C9 122(4) 25 .
C11 C10 C9 49.2(16) 11 .
C6 C10 C9 23.6(11) 25 .
C7 C10 C11 100(4) 25 .
C11 C10 C11 100(2) 11 .
C6 C10 C11 130.9(18) 25 .
C9 C10 C11 122.1(12) . .
C7 C10 C8 78(4) 25 25
C11 C10 C8 122(2) 11 25
C6 C10 C8 134(3) 25 25
C9 C10 C8 135.5(18) . 25
C11 C10 C8 21.4(16) . 25
C7 C10 O3 30(3) 25 25
C11 C10 O3 133(3) 11 25
C6 C10 O3 105.3(17) 25 25
C9 C10 O3 123.3(14) . 25
C11 C10 O3 112.9(15) . 25
C8 C10 O3 94.1(17) 25 25
C7 C10 C8 164(5) 25 23
C11 C10 C8 6.7(16) 11 23
C6 C10 C8 78.5(16) 25 23
C9 C10 C8 55.1(10) . 23
C11 C10 C8 94.2(15) . 23
C8 C10 C8 115.6(16) 25 23
O3 C10 C8 135(2) 25 23
C7 C10 C10 141(5) 25 11
C11 C10 C10 58.0(17) 11 11
C6 C10 C10 113.6(18) 25 11
C9 C10 C10 92.8(19) . 11
C11 C10 C10 42.5(17) . 11
C8 C10 C10 63.7(15) 25 11
O3 C10 C10 140.5(13) 25 11
C8 C10 C10 51.8(17) 23 11
C7 C10 C10 98(4) 25 23
C11 C10 C10 87.4(16) 11 23
C6 C10 C10 44.3(14) 25 23
C9 C10 C10 50.4(12) . 23
C11 C10 C10 87.9(13) . 23
C8 C10 C10 90.3(16) 25 23
O3 C10 C10 124.2(14) 25 23
C8 C10 C10 90.2(14) 23 23
C10 C10 C10 89.997(3) 11 23
C7 C10 C7 83(5) 25 11
C11 C10 C7 102.2(17) 11 11
C6 C10 C7 47.3(10) 25 11
C9 C10 C7 60.3(12) . 11
C11 C10 C7 90.5(18) . 11
C8 C10 C7 87(2) 25 11
O3 C10 C7 109(2) 25 11
C8 C10 C7 105.5(14) 23 11
C10 C10 C7 102.3(8) 11 11
C10 C10 C7 15.8(9) 23 11
C7 C10 C7 149(4) 25 23
C11 C10 C7 49.2(16) 11 23
C6 C10 C7 109.4(14) 25 23
C9 C10 C7 87.3(10) . 23
C11 C10 C7 51.5(13) . 23
C8 C10 C7 72.7(14) 25 23
O3 C10 C7 142(2) 25 23
C8 C10 C7 42.9(6) 23 23
C10 C10 C7 9.2(13) 11 23
C10 C10 C7 92.2(9) 23 23
C7 C10 C7 105.9(9) 11 23
C7 C10 H10A 44.6 25 .
C11 C10 H10A 119.1 11 .
C6 C10 H10A 105.6 25 .
C9 C10 H10A 118.8 . .
C11 C10 H10A 119.1 . .
C8 C10 H10A 103.2 25 .
O3 C10 H10A 14.6 25 .
C8 C10 H10A 120.6 23 .
C10 C10 H10A 135.2 11 .
C10 C10 H10A 134.3 23 .
C7 C10 H10A 120.3 11 .
C7 C10 H10A 133.6 23 .
C8 C11 C9 120(7) 25 25
C8 C11 C10 159(6) 25 11
C9 C11 C10 78.3(17) 25 11
C8 C11 C6 141(7) 25 .
C9 C11 C6 21.4(13) 25 .
C10 C11 C6 57.6(15) 11 .
C8 C11 C10 81(4) 25 .
C9 C11 C10 124(2) 25 .
C10 C11 C10 80(2) 11 .
C6 C11 C10 118.8(12) . .
C8 C11 C7 62(3) 25 25
C9 C11 C7 132(3) 25 25
C10 C11 C7 98(3) 11 25
C6 C11 C7 134.0(15) . 25
C10 C11 C7 19.1(13) . 25
C8 C11 C7 163(6) 25 23
C9 C11 C7 76.3(18) 25 23
C10 C11 C7 6.5(15) 11 23
C6 C11 C7 55.1(9) . 23
C10 C11 C7 85.7(16) . 23
C7 C11 C7 104.4(17) 25 23
C8 C11 C11 96(6) 25 23
C9 C11 C11 39.0(17) 25 23
C10 C11 C11 92.6(16) 11 23
C6 C11 C11 53.3(14) . 23
C10 C11 C11 92.1(13) . 23
C7 C11 C11 94.7(13) 25 23
C7 C11 C11 94.6(13) 23 23
C8 C11 C8 79(7) 25 11
C9 C11 C8 51.5(12) 25 11
C10 C11 C8 108.6(18) 11 11
C6 C11 C8 68.8(12) . 11
C10 C11 C8 89.4(18) . 11
C7 C11 C8 86.7(19) 25 11
C7 C11 C8 111.0(13) 23 11
C11 C11 C8 16.9(14) 23 11
C8 C11 C11 115(4) 25 11
C9 C11 C11 104(2) 25 11
C10 C11 C11 45.3(17) 11 11
C6 C11 C11 90.5(17) . 11
C10 C11 C11 34.5(11) . 11
C7 C11 C11 53.6(12) 25 11
C7 C11 C11 51.6(13) 23 11
C11 C11 C11 89.998(4) 23 11
C8 C11 C11 97.2(13) 11 11
C8 C11 C10 127(6) 25 25
C9 C11 C10 38.6(12) 25 25
C10 C11 C10 59(2) 11 25
C6 C11 C10 36.0(9) . 25
C10 C11 C10 86.1(12) . 25
C7 C11 C10 98.6(16) 25 25
C7 C11 C10 61.6(10) 23 25
C11 C11 C10 33.2(15) 23 25
C8 C11 C10 49.4(10) 11 25
C11 C11 C10 67.3(15) 11 25
C8 C11 H11A 52.8 25 .
C9 C11 H11A 111.6 25 .
C10 C11 H11A 134.0 11 .
C6 C11 H11A 120.5 . .
C10 C11 H11A 120.7 . .
C7 C11 H11A 104.4 25 .
C7 C11 H11A 128.8 23 .
C11 C11 H11A 124.0 23 .
C8 C11 H11A 112.1 11 .
C11 C11 H11A 142.9 11 .
C10 C11 H11A 149.6 25 .
O3 C12 C13 104.8(19) . .
O3 C12 H12A 110.8 . .
C13 C12 H12A 110.8 . .
O3 C12 H12B 110.8 . .
C13 C12 H12B 110.8 . .
H12A C12 H12B 108.9 . .
C12 C13 C12 61.0(11) 22_665 .
C12 C13 H13A 117.7 22_665 .
C12 C13 H13A 117.7 . .
C12 C13 H13B 117.7 22_665 .
C12 C13 H13B 117.7 . .
H13A C13 H13B 114.8 . .

loop_
_geom_bond_atom_site_label_1
_geom_bond_atom_site_label_2
_geom_bond_distance
_geom_bond_site_symmetry_2
Cu1 O1 1.948(3) .
Cu1 O1 1.948(3) 22_665
Cu1 O2 1.957(3) 4
Cu1 O2 1.957(3) 19_665
Cu1 O1W 2.152(5) .
Cu1 Cu1 2.6090(12) 19_665
O1 C1 1.261(4) .
O2 C1 1.243(4) .
O2 Cu1 1.957(3) 19_665
O3 C7 1.134(16) .
O3 C10 1.55(2) 25
O3 C12 1.568(17) .
C1 C3 1.508(5) .
C2 C3 1.380(4) .
C2 C3 1.380(4) 23
C2 H2 0.9300 .
C3 C4 1.397(5) .
C4 C5 1.381(5) .
C4 H4 0.9300 .
C5 C4 1.381(5) 23
C5 C6 1.472(15) .
C5 C9 1.605(18) 25
C6 C9 0.55(2) 25
C6 C10 1.21(3) 25
C6 C10 1.21(2) 11
C6 C11 1.367(14) 23
C6 C11 1.367(14) .
C6 C7 1.386(14) .
C6 C7 1.386(14) 23
C6 C8 1.80(2) 11
C6 C8 1.80(2) 25
C7 C10 0.52(3) 25
C7 C8 1.389(13) .
C7 C11 1.56(3) 25
C7 C11 1.60(3) 23
C7 C9 1.69(3) 25
C7 C7 1.89(3) 23
C7 C10 1.88(2) 11
C7 C10 2.03(2) 23
C8 C11 0.52(4) 25
C8 C9 1.384(14) .
C8 C10 1.40(4) 25
C8 C10 1.60(3) 23
C8 C8 1.75(5) 23
C8 C11 1.77(3) 11
C8 C6 1.80(2) 25
C8 H8A 0.9601 .
C9 C6 0.55(2) 25
C9 C11 1.05(2) 11
C9 C11 1.05(2) 25
C9 C10 1.361(15) .
C9 C10 1.361(15) 23
C9 C8 1.384(14) 23
C9 C5 1.605(18) 25
C9 C7 1.69(3) 25
C9 C7 1.69(3) 11
C10 C7 0.52(3) 25
C10 C11 1.10(4) 11
C10 C6 1.21(2) 25
C10 C11 1.384(15) .
C10 C8 1.40(4) 25
C10 O3 1.55(2) 25
C10 C8 1.60(3) 23
C10 C10 1.61(4) 11
C10 C10 1.74(5) 23
C10 C7 1.88(2) 11
C10 C7 2.03(2) 23
C10 H10A 0.9600 .
C11 C8 0.52(4) 25
C11 C9 1.05(2) 25
C11 C10 1.10(4) 11
C11 C7 1.56(3) 25
C11 C7 1.60(3) 23
C11 C11 1.63(6) 23
C11 C8 1.77(3) 11
C11 C11 1.92(5) 11
C11 C10 2.01(3) 25
C11 H11A 0.9600 .
C12 C13 1.623(19) .
C12 H12A 0.9700 .
C12 H12B 0.9700 .
C13 C12 1.623(19) 22_665
C13 H13A 0.9700 .
C13 H13B 0.9700 .

loop_
_geom_torsion_atom_site_label_1
_geom_torsion_atom_site_label_2
_geom_torsion_atom_site_label_3
_geom_torsion_atom_site_label_4
_geom_torsion
_geom_torsion_site_symmetry_1
_geom_torsion_site_symmetry_4
O1 Cu1 O1 C1 81.7(3) 22_665 .
O2 Cu1 O1 C1 -87.1(3) 4 .
O2 Cu1 O1 C1 -3.6(9) 19_665 .
O1W Cu1 O1 C1 178.9(3) . .
Cu1 Cu1 O1 C1 -2.9(3) 19_665 .
Cu1 O2 C1 O1 -6.0(7) 19_665 .
Cu1 O2 C1 C3 173.7(3) 19_665 .
Cu1 O1 C1 O2 6.2(6) . .
Cu1 O1 C1 C3 -173.5(3) . .
C3 C2 C3 C4 -0.3(10) 23 .
C3 C2 C3 C1 175.8(4) 23 .
O2 C1 C3 C2 -176.9(5) . .
O1 C1 C3 C2 2.8(7) . .
O2 C1 C3 C4 -0.8(7) . .
O1 C1 C3 C4 179.0(4) . .
C2 C3 C4 C5 1.3(9) . .
C1 C3 C4 C5 -174.8(6) . .
C3 C4 C5 C4 -2.3(12) . 23
C3 C4 C5 C6 166.6(9) . .
C3 C4 C5 C9 -170.5(9) . 25
C4 C5 C6 C9 95.5(8) . 25
C4 C5 C6 C9 -95.6(8) 23 25
C4 C5 C6 C10 -3(3) . 25
C4 C5 C6 C10 166(2) 23 25
C9 C5 C6 C10 -99(3) 25 25
C4 C5 C6 C10 -166(2) . 11
C4 C5 C6 C10 3(3) 23 11
C9 C5 C6 C10 99(3) 25 11
C4 C5 C6 C11 54(2) . 23
C4 C5 C6 C11 -136.7(18) 23 23
C9 C5 C6 C11 -41.2(18) 25 23
C4 C5 C6 C11 136.7(18) . .
C4 C5 C6 C11 -54(2) 23 .
C9 C5 C6 C11 41.2(18) 25 .
C4 C5 C6 C7 -28.7(18) . .
C4 C5 C6 C7 140.2(11) 23 .
C9 C5 C6 C7 -124.2(12) 25 .
C4 C5 C6 C7 -140.2(11) . 23
C4 C5 C6 C7 28.7(18) 23 23
C9 C5 C6 C7 124.2(12) 25 23
C4 C5 C6 C8 64.4(15) . 11
C4 C5 C6 C8 -126.7(13) 23 11
C9 C5 C6 C8 -31.1(11) 25 11
C4 C5 C6 C8 126.7(13) . 25
C4 C5 C6 C8 -64.4(15) 23 25
C9 C5 C6 C8 31.1(11) 25 25
C12 O3 C7 C10 115(6) . 25
C10 O3 C7 C6 79(6) 25 .
C12 O3 C7 C6 -167(3) . .
C10 O3 C7 C8 -106(6) 25 .
C12 O3 C7 C8 8(3) . .
C10 O3 C7 C11 -89(6) 25 25
C12 O3 C7 C11 26(4) . 25
C10 O3 C7 C11 12(5) 25 23
C12 O3 C7 C11 127(3) . 23
C10 O3 C7 C9 60(6) 25 25
C12 O3 C7 C9 174(3) . 25
C10 O3 C7 C7 138(7) 25 23
C12 O3 C7 C7 -108(3) . 23
C10 O3 C7 C10 124(9) 25 11
C12 O3 C7 C10 -122(4) . 11
C10 O3 C7 C10 -44(5) 25 23
C12 O3 C7 C10 70(3) . 23
C9 C6 C7 C10 8(4) 25 25
C10 C6 C7 C10 -87(5) 11 25
C11 C6 C7 C10 15(4) 23 25
C11 C6 C7 C10 -42(6) . 25
C7 C6 C7 C10 -108(5) 23 25
C5 C6 C7 C10 122(5) . 25
C8 C6 C7 C10 14(4) 11 25
C8 C6 C7 C10 -30(4) 25 25
C9 C6 C7 O3 -121(3) 25 .
C10 C6 C7 O3 -129(5) 25 .
C10 C6 C7 O3 143.9(17) 11 .
C11 C6 C7 O3 -113.9(16) 23 .
C11 C6 C7 O3 -171.3(18) . .
C7 C6 C7 O3 123.3(11) 23 .
C5 C6 C7 O3 -6.5(18) . .
C8 C6 C7 O3 -114.9(13) 11 .
C8 C6 C7 O3 -159.4(18) 25 .
C9 C6 C7 C8 64(3) 25 .
C10 C6 C7 C8 56(5) 25 .
C10 C6 C7 C8 -31(2) 11 .
C11 C6 C7 C8 71.2(19) 23 .
C11 C6 C7 C8 14(2) . .
C7 C6 C7 C8 -51.6(17) 23 .
C5 C6 C7 C8 178.6(18) . .
C8 C6 C7 C8 70.2(14) 11 .
C8 C6 C7 C8 26(3) 25 .
C9 C6 C7 C11 49(3) 25 25
C10 C6 C7 C11 41(4) 25 25
C10 C6 C7 C11 -46(2) 11 25
C11 C6 C7 C11 56.2(15) 23 25
C11 C6 C7 C11 -1(4) . 25
C7 C6 C7 C11 -67(2) 23 25
C5 C6 C7 C11 163.6(19) . 25
C8 C6 C7 C11 55(2) 11 25
C8 C6 C7 C11 10.7(17) 25 25
C9 C6 C7 C11 -7(3) 25 23
C10 C6 C7 C11 -15(4) 25 23
C10 C6 C7 C11 -102.2(15) 11 23
C11 C6 C7 C11 -57(3) . 23
C7 C6 C7 C11 -122.8(12) 23 23
C5 C6 C7 C11 107.4(13) . 23
C8 C6 C7 C11 -1.0(14) 11 23
C8 C6 C7 C11 -45.5(12) 25 23
C10 C6 C7 C9 -8(4) 25 25
C10 C6 C7 C9 -95(3) 11 25
C11 C6 C7 C9 7(3) 23 25
C11 C6 C7 C9 -50(3) . 25
C7 C6 C7 C9 -116(3) 23 25
C5 C6 C7 C9 114(3) . 25
C8 C6 C7 C9 6(2) 11 25
C8 C6 C7 C9 -38(2) 25 25
C9 C6 C7 C7 116(3) 25 23
C10 C6 C7 C7 108(5) 25 23
C10 C6 C7 C7 20.6(11) 11 23
C11 C6 C7 C7 122.8(12) 23 23
C11 C6 C7 C7 65.4(19) . 23
C5 C6 C7 C7 -129.8(17) . 23
C8 C6 C7 C7 121.8(10) 11 23
C8 C6 C7 C7 77.3(13) 25 23
C9 C6 C7 C10 95(3) 25 11
C10 C6 C7 C10 87(5) 25 11
C11 C6 C7 C10 102.2(15) 23 11
C11 C6 C7 C10 45(2) . 11
C7 C6 C7 C10 -20.6(11) 23 11
C5 C6 C7 C10 -150(2) . 11
C8 C6 C7 C10 101.2(16) 11 11
C8 C6 C7 C10 56.7(15) 25 11
C9 C6 C7 C10 24(3) 25 23
C10 C6 C7 C10 16(4) 25 23
C10 C6 C7 C10 -70.7(14) 11 23
C11 C6 C7 C10 31.5(9) 23 23
C11 C6 C7 C10 -26(2) . 23
C7 C6 C7 C10 -91.3(9) 23 23
C5 C6 C7 C10 138.9(12) . 23
C8 C6 C7 C10 30.5(12) 11 23
C8 C6 C7 C10 -14.0(14) 25 23
C10 C7 C8 C11 -2(5) 25 25
O3 C7 C8 C11 136(6) . 25
C6 C7 C8 C11 -49(6) . 25
C11 C7 C8 C11 1(5) 23 25
C9 C7 C8 C11 -33(6) 25 25
C7 C7 C8 C11 -84(6) 23 25
C10 C7 C8 C11 -68(6) 11 25
C10 C7 C8 C11 5(5) 23 25
C10 C7 C8 C9 36(4) 25 .
O3 C7 C8 C9 174(2) . .
C6 C7 C8 C9 -11(3) . .
C11 C7 C8 C9 38(4) 25 .
C11 C7 C8 C9 39.4(18) 23 .
C9 C7 C8 C9 6(3) 25 .
C7 C7 C8 C9 -46(2) 23 .
C10 C7 C8 C9 -30(2) 11 .
C10 C7 C8 C9 43.7(15) 23 .
O3 C7 C8 C10 138(4) . 25
C6 C7 C8 C10 -47(4) . 25
C11 C7 C8 C10 2(5) 25 25
C11 C7 C8 C10 3(3) 23 25
C9 C7 C8 C10 -30(4) 25 25
C7 C7 C8 C10 -82(4) 23 25
C10 C7 C8 C10 -66(4) 11 25
C10 C7 C8 C10 8(3) 23 25
C10 C7 C8 C10 -8(3) 25 23
O3 C7 C8 C10 130.4(16) . 23
C6 C7 C8 C10 -54.5(17) . 23
C11 C7 C8 C10 -5(5) 25 23
C11 C7 C8 C10 -4.3(11) 23 23
C9 C7 C8 C10 -38.0(16) 25 23
C7 C7 C8 C10 -89.6(14) 23 23
C10 C7 C8 C10 -73.9(13) 11 23
C10 C7 C8 C8 82(4) 25 23
O3 C7 C8 C8 -140.1(10) . 23
C6 C7 C8 C8 35.1(12) . 23
C11 C7 C8 C8 84(6) 25 23
C11 C7 C8 C8 85.2(12) 23 23
C9 C7 C8 C8 51.5(9) 25 23
C7 C7 C8 C8 0.000(4) 23 23
C10 C7 C8 C8 15.6(9) 11 23
C10 C7 C8 C8 89.6(14) 23 23
C10 C7 C8 C11 65(4) 25 11
O3 C7 C8 C11 -156.9(16) . 11
C6 C7 C8 C11 18(2) . 11
C11 C7 C8 C11 67(5) 25 11
C11 C7 C8 C11 68.4(14) 23 11
C9 C7 C8 C11 34.7(18) 25 11
C7 C7 C8 C11 -16.8(15) 23 11
C10 C7 C8 C11 -1.2(13) 11 11
C10 C7 C8 C11 72.7(14) 23 11
C10 C7 C8 C6 23(4) 25 25
O3 C7 C8 C6 160.7(15) . 25
C6 C7 C8 C6 -24(2) . 25
C11 C7 C8 C6 25(5) 25 25
C11 C7 C8 C6 25.9(14) 23 25
C9 C7 C8 C6 -8(2) 25 25
C7 C7 C8 C6 -59.3(16) 23 25
C10 C7 C8 C6 -43.6(15) 11 25
C10 C7 C8 C6 30.3(12) 23 25
C11 C8 C9 C6 -3(5) 25 25
C10 C8 C9 C6 -59(5) 25 25
C7 C8 C9 C6 -71(5) . 25
C10 C8 C9 C6 -13(4) 23 25
C8 C8 C9 C6 -139(4) 23 25
C11 C8 C9 C6 -126(6) 11 25
C11 C8 C9 C11 123(7) 25 11
C10 C8 C9 C11 67(3) 25 11
C7 C8 C9 C11 54(3) . 11
C10 C8 C9 C11 113(2) 23 11
C8 C8 C9 C11 -13(2) 23 11
C6 C8 C9 C11 126(6) 25 11
C10 C8 C9 C11 -56(5) 25 25
C7 C8 C9 C11 -68(5) . 25
C10 C8 C9 C11 -10(5) 23 25
C8 C8 C9 C11 -136(6) 23 25
C11 C8 C9 C11 -123(7) 11 25
C6 C8 C9 C11 3(5) 25 25
C11 C8 C9 C10 75(6) 25 .
C10 C8 C9 C10 20(4) 25 .
C7 C8 C9 C10 7(4) . .
C10 C8 C9 C10 66(3) 23 .
C8 C8 C9 C10 -60.6(17) 23 .
C11 C8 C9 C10 -48(3) 11 .
C6 C8 C9 C10 78(4) 25 .
C11 C8 C9 C10 10(5) 25 23
C10 C8 C9 C10 -46.0(18) 25 23
C7 C8 C9 C10 -58.7(19) . 23
C8 C8 C9 C10 -126.2(13) 23 23
C11 C8 C9 C10 -113(2) 11 23
C6 C8 C9 C10 13(4) 25 23
C11 C8 C9 C8 136(6) 25 23
C10 C8 C9 C8 80(3) 25 23
C7 C8 C9 C8 68(3) . 23
C10 C8 C9 C8 126.2(13) 23 23
C11 C8 C9 C8 13(2) 11 23
C6 C8 C9 C8 139(4) 25 23
C11 C8 C9 C5 -95(5) 25 25
C10 C8 C9 C5 -150.2(18) 25 25
C7 C8 C9 C5 -162.8(16) . 25
C10 C8 C9 C5 -104.2(15) 23 25
C8 C8 C9 C5 130(2) 23 25
C11 C8 C9 C5 143(3) 11 25
C6 C8 C9 C5 -91(4) 25 25
C11 C8 C9 C7 62(6) 25 25
C10 C8 C9 C7 6(3) 25 25
C7 C8 C9 C7 -7(3) . 25
C10 C8 C9 C7 51.9(17) 23 25
C8 C8 C9 C7 -74.3(10) 23 25
C11 C8 C9 C7 -61(2) 11 25
C6 C8 C9 C7 65(4) 25 25
C11 C8 C9 C7 5(5) 25 11
C10 C8 C9 C7 -51(3) 25 11
C7 C8 C9 C7 -64(2) . 11
C10 C8 C9 C7 -4.9(13) 23 11
C8 C8 C9 C7 -131.1(12) 23 11
C11 C8 C9 C7 -118(3) 11 11
C6 C8 C9 C7 8(3) 25 11
C6 C9 C10 C7 -9(5) 25 25
C11 C9 C10 C7 157(7) 11 25
C11 C9 C10 C7 -115(6) 25 25
C10 C9 C10 C7 -73(5) 23 25
C8 C9 C10 C7 161(6) 23 25
C8 C9 C10 C7 -135(5) . 25
C5 C9 C10 C7 37(6) 25 25
C7 C9 C10 C7 -58(5) 11 25
C6 C9 C10 C11 -166(4) 25 11
C11 C9 C10 C11 88(4) 25 11
C10 C9 C10 C11 130(2) 23 11
C8 C9 C10 C11 4(2) 23 11
C8 C9 C10 C11 68(3) . 11
C5 C9 C10 C11 -120(2) 25 11
C7 C9 C10 C11 -157(7) 25 11
C7 C9 C10 C11 144(3) 11 11
C11 C9 C10 C6 166(4) 11 25
C11 C9 C10 C6 -106(3) 25 25
C10 C9 C10 C6 -65(2) 23 25
C8 C9 C10 C6 170(3) 23 25
C8 C9 C10 C6 -126(3) . 25
C5 C9 C10 C6 45(3) 25 25
C7 C9 C10 C6 9(5) 25 25
C7 C9 C10 C6 -50(2) 11 25
C6 C9 C10 C11 120(4) 25 .
C11 C9 C10 C11 -75(3) 11 .
C11 C9 C10 C11 13(4) 25 .
C10 C9 C10 C11 55(3) 23 .
C8 C9 C10 C11 -71(3) 23 .
C8 C9 C10 C11 -6(4) . .
C5 C9 C10 C11 165(2) 25 .
C7 C9 C10 C11 128(7) 25 .
C7 C9 C10 C11 70(3) 11 .
C6 C9 C10 C8 98(5) 25 25
C11 C9 C10 C8 -96(4) 11 25
C11 C9 C10 C8 -8(4) 25 25
C10 C9 C10 C8 33(4) 23 25
C8 C9 C10 C8 -92(3) 23 25
C8 C9 C10 C8 -28(6) . 25
C5 C9 C10 C8 143(3) 25 25
C7 C9 C10 C8 107(8) 25 25
C7 C9 C10 C8 48(4) 11 25
C6 C9 C10 O3 -44(3) 25 25
C11 C9 C10 O3 121(4) 11 25
C11 C9 C10 O3 -151(3) 25 25
C10 C9 C10 O3 -109(2) 23 25
C8 C9 C10 O3 125(3) 23 25
C8 C9 C10 O3 -170(2) . 25
C5 C9 C10 O3 1(3) 25 25
C7 C9 C10 O3 -36(3) 25 25
C7 C9 C10 O3 -94(3) 11 25
C6 C9 C10 C8 -170(3) 25 23
C11 C9 C10 C8 -4(2) 11 23
C11 C9 C10 C8 84(2) 25 23
C10 C9 C10 C8 125.7(14) 23 23
C8 C9 C10 C8 64(3) . 23
C5 C9 C10 C8 -124.3(11) 25 23
C7 C9 C10 C8 -161(6) 25 23
C7 C9 C10 C8 140.6(13) 11 23
C6 C9 C10 C10 152(3) 25 11
C11 C9 C10 C10 -41.9(18) 11 11
C11 C9 C10 C10 46(2) 25 11
C10 C9 C10 C10 87.7(17) 23 11
C8 C9 C10 C10 -38.0(12) 23 11
C8 C9 C10 C10 26(3) . 11
C5 C9 C10 C10 -162.3(13) 25 11
C7 C9 C10 C10 161(6) 25 11
C7 C9 C10 C10 102.6(16) 11 11
C6 C9 C10 C10 65(2) 25 23
C11 C9 C10 C10 -130(2) 11 23
C11 C9 C10 C10 -41(2) 25 23
C8 C9 C10 C10 -125.7(14) 23 23
C8 C9 C10 C10 -61.3(18) . 23
C5 C9 C10 C10 110.0(16) 25 23
C7 C9 C10 C10 73(5) 25 23
C7 C9 C10 C10 14.9(11) 11 23
C6 C9 C10 C7 50(2) 25 11
C11 C9 C10 C7 -144(3) 11 11
C11 C9 C10 C7 -56(2) 25 11
C10 C9 C10 C7 -14.9(11) 23 11
C8 C9 C10 C7 -140.6(13) 23 11
C8 C9 C10 C7 -76(2) . 11
C5 C9 C10 C7 95.1(13) 25 11
C7 C9 C10 C7 58(5) 25 11
C6 C9 C10 C7 160(3) 25 23
C11 C9 C10 C7 -35(2) 11 23
C11 C9 C10 C7 54(2) 25 23
C10 C9 C10 C7 95.1(14) 23 23
C8 C9 C10 C7 -30.6(9) 23 23
C8 C9 C10 C7 34(3) . 23
C5 C9 C10 C7 -154.9(9) 25 23
C7 C9 C10 C7 168(6) 25 23
C7 C9 C10 C7 110.0(11) 11 23
C9 C6 C11 C8 3(5) 25 25
C10 C6 C11 C8 86(7) 25 25
C10 C6 C11 C8 167(8) 11 25
C11 C6 C11 C8 44(7) 23 25
C7 C6 C11 C8 101(7) . 25
C7 C6 C11 C8 174(7) 23 25
C5 C6 C11 C8 -66(8) . 25
C8 C6 C11 C8 37(7) 11 25
C10 C6 C11 C9 82(3) 25 25
C10 C6 C11 C9 164(5) 11 25
C11 C6 C11 C9 41(4) 23 25
C7 C6 C11 C9 97(4) . 25
C7 C6 C11 C9 171(4) 23 25
C5 C6 C11 C9 -69(4) . 25
C8 C6 C11 C9 33(3) 11 25
C8 C6 C11 C9 -3(5) 25 25
C9 C6 C11 C10 -164(5) 25 11
C10 C6 C11 C10 -81(3) 25 11
C11 C6 C11 C10 -122.7(18) 23 11
C7 C6 C11 C10 -67(2) . 11
C7 C6 C11 C10 7.2(18) 23 11
C5 C6 C11 C10 127.2(18) . 11
C8 C6 C11 C10 -131(2) 11 11
C8 C6 C11 C10 -167(8) 25 11
C9 C6 C11 C10 -110(5) 25 .
C10 C6 C11 C10 -28(4) 25 .
C10 C6 C11 C10 54(2) 11 .
C11 C6 C11 C10 -69(3) 23 .
C7 C6 C11 C10 -13(4) . .
C7 C6 C11 C10 61(3) 23 .
C5 C6 C11 C10 -179(2) . .
C8 C6 C11 C10 -77(3) 11 .
C8 C6 C11 C10 -113(8) 25 .
C9 C6 C11 C7 -96(5) 25 25
C10 C6 C11 C7 -13(4) 25 25
C10 C6 C11 C7 68(4) 11 25
C11 C6 C11 C7 -55(4) 23 25
C7 C6 C11 C7 2(5) . 25
C7 C6 C11 C7 75(3) 23 25
C5 C6 C11 C7 -165(3) . 25
C8 C6 C11 C7 -62(3) 11 25
C8 C6 C11 C7 -99(9) 25 25
C9 C6 C11 C7 -171(4) 25 23
C10 C6 C11 C7 -88.5(17) 25 23
C10 C6 C11 C7 -7.2(18) 11 23
C11 C6 C11 C7 -129.9(12) 23 23
C7 C6 C11 C7 -74(2) . 23
C5 C6 C11 C7 120.0(11) . 23
C8 C6 C11 C7 -137.8(13) 11 23
C8 C6 C11 C7 -174(7) 25 23
C9 C6 C11 C11 -41(4) 25 23
C10 C6 C11 C11 41.4(18) 25 23
C10 C6 C11 C11 122.7(18) 11 23
C7 C6 C11 C11 56.2(11) . 23
C7 C6 C11 C11 129.9(12) 23 23
C5 C6 C11 C11 -110.1(16) . 23
C8 C6 C11 C11 -7.9(17) 11 23
C8 C6 C11 C11 -44(7) 25 23
C9 C6 C11 C8 -33(3) 25 11
C10 C6 C11 C8 49.3(16) 25 11
C10 C6 C11 C8 131(2) 11 11
C11 C6 C11 C8 7.9(17) 23 11
C7 C6 C11 C8 64(2) . 11
C7 C6 C11 C8 137.8(13) 23 11
C5 C6 C11 C8 -102.2(14) . 11
C8 C6 C11 C8 -37(7) 25 11
C9 C6 C11 C11 -131(4) 25 11
C10 C6 C11 C11 -48.2(19) 25 11
C10 C6 C11 C11 33.1(15) 11 11
C11 C6 C11 C11 -89.6(13) 23 11
C7 C6 C11 C11 -33(2) . 11
C7 C6 C11 C11 40.3(9) 23 11
C5 C6 C11 C11 160.3(10) . 11
C8 C6 C11 C11 -97.6(13) 11 11
C8 C6 C11 C11 -134(7) 25 11
C9 C6 C11 C10 -82(3) 25 25
C10 C6 C11 C10 81(3) 11 25
C11 C6 C11 C10 -41.4(18) 23 25
C7 C6 C11 C10 15(2) . 25
C7 C6 C11 C10 88.5(17) 23 25
C5 C6 C11 C10 -151(2) . 25
C8 C6 C11 C10 -49.3(16) 11 25
C8 C6 C11 C10 -86(7) 25 25
C7 C10 C11 C8 2(5) 25 25
C11 C10 C11 C8 177(5) 11 25
C6 C10 C11 C8 -108(6) 25 25
C9 C10 C11 C8 -135(6) . 25
O3 C10 C11 C8 31(6) 25 25
C8 C10 C11 C8 174(7) 23 25
C10 C10 C11 C8 172(7) 11 25
C10 C10 C11 C8 -96(6) 23 25
C7 C10 C11 C8 -80(6) 11 25
C7 C10 C11 C8 170(7) 23 25
C7 C10 C11 C9 122(5) 25 25
C11 C10 C11 C9 -63(5) 11 25
C6 C10 C11 C9 12(5) 25 25
C9 C10 C11 C9 -15(5) . 25
C8 C10 C11 C9 120(8) 25 25
O3 C10 C11 C9 151(3) 25 25
C8 C10 C11 C9 -66(3) 23 25
C10 C10 C11 C9 -68(3) 11 25
C10 C10 C11 C9 24(3) 23 25
C7 C10 C11 C9 40(3) 11 25
C7 C10 C11 C9 -70(3) 23 25
C7 C10 C11 C10 -169(4) 25 11
C11 C10 C11 C10 5(3) 11 11
C6 C10 C11 C10 81(4) 25 11
C9 C10 C11 C10 53(4) . 11
C8 C10 C11 C10 -172(7) 25 11
O3 C10 C11 C10 -141.2(15) 25 11
C8 C10 C11 C10 2(2) 23 11
C10 C10 C11 C10 92.3(14) 23 11
C7 C10 C11 C10 107.8(19) 11 11
C7 C10 C11 C10 -2.1(14) 23 11
C7 C10 C11 C6 147(5) 25 .
C11 C10 C11 C6 -38(4) 11 .
C6 C10 C11 C6 37(5) 25 .
C9 C10 C11 C6 9(4) . .
C8 C10 C11 C6 145(8) 25 .
O3 C10 C11 C6 175(3) 25 .
C8 C10 C11 C6 -42(2) 23 .
C10 C10 C11 C6 -43.8(16) 11 .
C10 C10 C11 C6 49(2) 23 .
C7 C10 C11 C6 64(3) 11 .
C7 C10 C11 C6 -45.9(19) 23 .
C11 C10 C11 C7 175(5) 11 25
C6 C10 C11 C7 -110(6) 25 25
C9 C10 C11 C7 -137(6) . 25
C8 C10 C11 C7 -2(5) 25 25
O3 C10 C11 C7 28(3) 25 25
C8 C10 C11 C7 172(5) 23 25
C10 C10 C11 C7 169(4) 11 25
C10 C10 C11 C7 -98(4) 23 25
C7 C10 C11 C7 -83(5) 11 25
C7 C10 C11 C7 167(5) 23 25
C7 C10 C11 C7 -167(5) 25 23
C11 C10 C11 C7 7(3) 11 23
C6 C10 C11 C7 83(3) 25 23
C9 C10 C11 C7 55(2) . 23
C8 C10 C11 C7 -170(7) 25 23
O3 C10 C11 C7 -139(3) 25 23
C8 C10 C11 C7 4.3(11) 23 23
C10 C10 C11 C7 2.1(14) 11 23
C10 C10 C11 C7 94.4(12) 23 23
C7 C10 C11 C7 110.0(13) 11 23
C7 C10 C11 C11 98(4) 25 23
C11 C10 C11 C11 -87.0(19) 11 23
C6 C10 C11 C11 -12(3) 25 23
C9 C10 C11 C11 -39(2) . 23
C8 C10 C11 C11 96(6) 25 23
O3 C10 C11 C11 127(2) 25 23
C8 C10 C11 C11 -90.1(15) 23 23
C10 C10 C11 C11 -92.3(14) 11 23
C10 C10 C11 C11 0.000(6) 23 23
C7 C10 C11 C11 15.6(10) 11 23
C7 C10 C11 C11 -94.4(12) 23 23
C7 C10 C11 C8 82(5) 25 11
C11 C10 C11 C8 -104(3) 11 11
C6 C10 C11 C8 -28(3) 25 11
C9 C10 C11 C8 -56(3) . 11
C8 C10 C11 C8 79(7) 25 11
O3 C10 C11 C8 110(3) 25 11
C8 C10 C11 C8 -106.8(14) 23 11
C10 C10 C11 C8 -109.0(16) 11 11
C10 C10 C11 C8 -16.7(14) 23 11
C7 C10 C11 C8 -1.2(13) 11 11
C7 C10 C11 C8 -111.1(13) 23 11
C7 C10 C11 C11 -175(5) 25 11
C6 C10 C11 C11 75(2) 25 11
C9 C10 C11 C11 47.8(16) . 11
C8 C10 C11 C11 -177(5) 25 11
O3 C10 C11 C11 -147(4) 25 11
C8 C10 C11 C11 -3(2) 23 11
C10 C10 C11 C11 -5(3) 11 11
C10 C10 C11 C11 87.0(19) 23 11
C7 C10 C11 C11 102.5(19) 11 11
C7 C10 C11 C11 -7(3) 23 11
C7 C10 C11 C10 131(5) 25 25
C11 C10 C11 C10 -54(2) 11 25
C6 C10 C11 C10 21(3) 25 25
C9 C10 C11 C10 -6(2) . 25
C8 C10 C11 C10 129(7) 25 25
O3 C10 C11 C10 159(3) 25 25
C8 C10 C11 C10 -57.4(11) 23 25
C10 C10 C11 C10 -59.6(19) 11 25
C10 C10 C11 C10 32.6(14) 23 25
C7 C10 C11 C10 48.2(10) 11 25
C7 C10 C11 C10 -61.8(10) 23 25
C7 O3 C12 C13 -158(2) . .
C10 O3 C12 C13 -140(4) 25 .
O3 C12 C13 C12 -149.1(13) . 22_665

loop_
_platon_squeeze_void_nr
_platon_squeeze_void_average_x
_platon_squeeze_void_average_y
_platon_squeeze_void_average_z
_platon_squeeze_void_volume
_platon_squeeze_void_count_electrons
_platon_squeeze_void_content
1 -0.067 -0.050 -0.002 6660 1392 ' '
